data_7029858
loop_
_publ_author_name
'Rouen, Mathieu'
'Borr\'e, Etienne'
'Falivene, Laura'
'Toupet, Loic'
'Berthod, Mika\"el'
'Cavallo, Luigi'
'Olivier-Bourbigou, H\'el\`ene'
'Mauduit, Marc'

_publ_section_title
;
 Cycloalkyl-based unsymmetrical unsaturated (U2)-NHC ligands: flexibility
 and dissymmetry in ruthenium-catalysed olefin metathesis.
;
_journal_issue 19
_journal_name_full 'Dalton transactions (Cambridge, England : 2003)'
_journal_page_first 7044
_journal_page_last 7049
_journal_paper_doi 10.1039/c4dt00142g
_journal_volume 43
_journal_year 2014
_chemical_formula_sum 'C36 H48 Cl2 F3 N3 O2 Ru'
_chemical_formula_weight 783.74
_chemical_name_systematic
;
 ?
;
_space_group_IT_number 14
_symmetry_cell_setting monoclinic
_symmetry_space_group_name_Hall '-P 2yn'
_symmetry_space_group_name_H-M 'P 1 21/n 1'
_atom_sites_solution_hydrogens geom
_atom_sites_solution_primary direct
_atom_sites_solution_secondary difmap
_audit_creation_method SHELXL-97
_cell_angle_alpha 90.00
_cell_angle_beta 93.3760(10)
_cell_angle_gamma 90.00
_cell_formula_units_Z 4
_cell_length_a 18.7213(3)
_cell_length_b 8.63550(10)
_cell_length_c 25.2389(3)
_cell_measurement_reflns_used 6422
_cell_measurement_temperature 120(2)
_cell_measurement_theta_max 27.5
_cell_measurement_theta_min 2.60
_cell_volume 4073.24(9)
_computing_cell_refinement 'CrysAlis RED, Oxford Diffraction Ltd.,Version 1.171.35.11'
_computing_data_collection 'CrysAlis CCD, Oxford Diffraction Ltd.,Version 1.171.35.11'
_computing_data_reduction 'CrysAlis RED, Oxford Diffraction Ltd.,Version 1.171.35.11'
_computing_molecular_graphics 'MERCURY 2.4.5(CCDC, 2011)'
_computing_publication_material 'WINGX (Farrugia, 1999)'
_computing_structure_refinement 'SHELXL-97 (Sheldrick, 1997)'
_computing_structure_solution 'SIR-97_(Altomare & al., 1999)'
_diffrn_ambient_temperature 120(2)
_diffrn_detector_area_resol_mean 16.1852
_diffrn_measured_fraction_theta_full 0.999
_diffrn_measured_fraction_theta_max 0.999
_diffrn_measurement_device_type 'CCD Saphire 3 Xcalibur'
_diffrn_measurement_method 'omega scan'
_diffrn_radiation_monochromator graphite
_diffrn_radiation_source 'fine-focus sealed tube'
_diffrn_radiation_type MoK\a
_diffrn_radiation_wavelength 0.71073
_diffrn_reflns_av_R_equivalents 0.0549
_diffrn_reflns_av_sigmaI/netI 0.0550
_diffrn_reflns_limit_h_max 23
_diffrn_reflns_limit_h_min -23
_diffrn_reflns_limit_k_max 11
_diffrn_reflns_limit_k_min -11
_diffrn_reflns_limit_l_max 32
_diffrn_reflns_limit_l_min -32
_diffrn_reflns_number 56848
_diffrn_reflns_theta_full 27.00
_diffrn_reflns_theta_max 27.00
_diffrn_reflns_theta_min 2.60
_exptl_absorpt_coefficient_mu 0.562
_exptl_absorpt_correction_type none
_exptl_crystal_colour green
_exptl_crystal_density_diffrn 1.278
_exptl_crystal_density_method 'not measured'
_exptl_crystal_description prism
_exptl_crystal_F_000 1624
_exptl_crystal_size_max 0.343
_exptl_crystal_size_mid 0.278
_exptl_crystal_size_min 0.102
_refine_diff_density_max 0.608
_refine_diff_density_min -0.407
_refine_diff_density_rms 0.075
_refine_ls_extinction_method none
_refine_ls_goodness_of_fit_ref 0.655
_refine_ls_hydrogen_treatment constr
_refine_ls_matrix_type full
_refine_ls_number_parameters 461
_refine_ls_number_reflns 8874
_refine_ls_number_restraints 0
_refine_ls_restrained_S_all 0.655
_refine_ls_R_factor_all 0.0629
_refine_ls_R_factor_gt 0.0370
_refine_ls_shift/su_max 0.003
_refine_ls_shift/su_mean 0.000
_refine_ls_structure_factor_coef Fsqd
_refine_ls_weighting_details 'calc w=1/[\s^2^(Fo^2^)+(0.1131P)^2^+1.4382P] where P=(Fo^2^+2Fc^2^)/3'
_refine_ls_weighting_scheme calc
_refine_ls_wR_factor_gt 0.1016
_refine_ls_wR_factor_ref 0.1149
_reflns_number_gt 6353
_reflns_number_total 8874
_reflns_threshold_expression >2sigma(I)
_cod_data_source_file c4dt00142g2.cif
_cod_data_source_block mr244_120k
_cod_depositor_comments
;
The following automatic conversions were performed:

'_symmetry_cell_setting' value 'Monoclinic' changed to 'monoclinic'
according to
/usr/data/users/saulius/crontab/automatic-downloads/rss-feeds/RSC/lib/dictionaries/cif_core.dic
dictionary named 'cif_core.dic' version 2.4.2 from 2011-04-26.

Automatic conversion script
Id: cif_fix_values 2281 2013-09-26 08:29:07Z andrius 

 Adding full bibliography for
 ./tmp-cod-update-bibliographies-12899/cifs/7029858.cif.
;
_cod_original_sg_symbol_H-M P21/n
_cod_database_code 7029858

loop_
_symmetry_equiv_pos_as_xyz
'x, y, z'
'-x+1/2, y+1/2, -z+1/2'
'-x, -y, -z'
'x-1/2, -y-1/2, z-1/2'

loop_
_atom_site_label
_atom_site_type_symbol
_atom_site_fract_x
_atom_site_fract_y
_atom_site_fract_z
_atom_site_U_iso_or_equiv
_atom_site_adp_type
_atom_site_occupancy
_atom_site_symmetry_multiplicity
_atom_site_calc_flag
_atom_site_refinement_flags
_atom_site_disorder_assembly
_atom_site_disorder_group
Ru1 Ru 0.672112(12) 0.23225(3) 0.926740(8) 0.02594(8) Uani 1 1 d . . .
Cl1 Cl 0.74742(4) 0.41217(9) 0.97106(3) 0.03644(18) Uani 1 1 d . . .
Cl2 Cl 0.63812(4) -0.01373(9) 0.89811(3) 0.03919(19) Uani 1 1 d . . .
O1 O 0.61181(11) 0.1960(3) 1.00156(8) 0.0350(5) Uani 1 1 d . . .
N1 N 0.33467(13) 0.3867(3) 0.94386(10) 0.0354(6) Uani 1 1 d . A .
H1A H 0.3084 0.4343 0.9666 0.043 Uiso 1 1 calc R . .
N2 N 0.70670(13) 0.3253(3) 0.81287(9) 0.0295(5) Uani 1 1 d . . .
N3 N 0.78854(12) 0.1902(3) 0.85523(9) 0.0270(5) Uani 1 1 d . . .
C1 C 0.58968(15) 0.3352(4) 0.90973(11) 0.0321(7) Uani 1 1 d . . .
H1 H 0.5853 0.3981 0.8788 0.039 Uiso 1 1 calc R . .
C2 C 0.53035(15) 0.3206(3) 0.94383(11) 0.0295(6) Uani 1 1 d . . .
C3 C 0.46172(15) 0.3716(3) 0.92789(11) 0.0305(6) Uani 1 1 d . . .
H3 H 0.4533 0.4233 0.8949 0.037 Uiso 1 1 calc R . .
C4 C 0.40595(15) 0.3464(3) 0.96062(12) 0.0314(6) Uani 1 1 d . . .
C5 C 0.41924(17) 0.2742(3) 1.00929(12) 0.0365(7) Uani 1 1 d . . .
H5 H 0.3810 0.2602 1.0319 0.044 Uiso 1 1 calc R . .
C6 C 0.48713(17) 0.2218(3) 1.02578(12) 0.0355(7) Uani 1 1 d . . .
H6 H 0.4954 0.1715 1.0591 0.043 Uiso 1 1 calc R . .
C7 C 0.54253(16) 0.2447(3) 0.99257(11) 0.0293(6) Uani 1 1 d . . .
C10 C 0.63239(17) 0.1093(4) 1.05024(11) 0.0354(7) Uani 1 1 d . . .
H10 H 0.5955 0.0285 1.0563 0.042 Uiso 1 1 calc R . .
C11 C 0.70288(18) 0.0320(4) 1.04079(13) 0.0451(8) Uani 1 1 d . . .
H11A H 0.6968 -0.0377 1.0102 0.068 Uiso 1 1 calc R . .
H11B H 0.7190 -0.0275 1.0723 0.068 Uiso 1 1 calc R . .
H11C H 0.7386 0.1111 1.0337 0.068 Uiso 1 1 calc R . .
C12 C 0.6380(2) 0.2179(4) 1.09674(14) 0.0516(9) Uani 1 1 d . . .
H12A H 0.5912 0.2650 1.1015 0.077 Uiso 1 1 calc R . .
H12B H 0.6729 0.2993 1.0902 0.077 Uiso 1 1 calc R . .
H12C H 0.6536 0.1604 1.1288 0.077 Uiso 1 1 calc R . .
C13 C 0.64253(15) 0.4089(3) 0.79795(10) 0.0305(6) Uani 1 1 d . . .
C14 C 0.58683(18) 0.3327(4) 0.77071(12) 0.0400(7) Uani 1 1 d . . .
C15 C 0.52454(19) 0.4171(5) 0.75862(13) 0.0500(9) Uani 1 1 d . . .
H15 H 0.4854 0.3680 0.7398 0.060 Uiso 1 1 calc R . .
C16 C 0.51827(19) 0.5700(4) 0.77328(12) 0.0459(8) Uani 1 1 d . . .
C17 C 0.57516(18) 0.6423(4) 0.79978(12) 0.0407(8) Uani 1 1 d . . .
H17 H 0.5710 0.7482 0.8094 0.049 Uiso 1 1 calc R . .
C18 C 0.63893(16) 0.5638(4) 0.81296(11) 0.0340(7) Uani 1 1 d . . .
C19 C 0.5925(2) 0.1638(4) 0.75679(15) 0.0561(10) Uani 1 1 d . . .
H19A H 0.5482 0.1302 0.7375 0.084 Uiso 1 1 calc R . .
H19B H 0.6000 0.1028 0.7894 0.084 Uiso 1 1 calc R . .
H19C H 0.6330 0.1484 0.7344 0.084 Uiso 1 1 calc R . .
C20 C 0.4490(2) 0.6587(6) 0.76006(16) 0.0734(13) Uani 1 1 d . . .
H20A H 0.4146 0.5907 0.7407 0.110 Uiso 1 1 calc R . .
H20B H 0.4591 0.7485 0.7380 0.110 Uiso 1 1 calc R . .
H20C H 0.4290 0.6938 0.7930 0.110 Uiso 1 1 calc R . .
C21 C 0.70049(19) 0.6394(4) 0.84385(14) 0.0449(8) Uani 1 1 d . . .
H21A H 0.7401 0.5655 0.8487 0.067 Uiso 1 1 calc R . .
H21B H 0.6852 0.6719 0.8786 0.067 Uiso 1 1 calc R . .
H21C H 0.7164 0.7301 0.8244 0.067 Uiso 1 1 calc R . .
C22 C 0.72306(15) 0.2569(3) 0.86088(10) 0.0258(6) Uani 1 1 d . . .
C23 C 0.76089(17) 0.3014(4) 0.77872(11) 0.0361(7) Uani 1 1 d . . .
H23 H 0.7619 0.3386 0.7434 0.043 Uiso 1 1 calc R . .
C24 C 0.81161(16) 0.2162(4) 0.80463(11) 0.0340(7) Uani 1 1 d . . .
H24 H 0.8549 0.1805 0.7910 0.041 Uiso 1 1 calc R . .
C25 C 0.82733(15) 0.0982(3) 0.89628(10) 0.0273(6) Uani 1 1 d . . .
H25 H 0.7945 0.0861 0.9259 0.033 Uiso 1 1 calc R . .
C26 C 0.89401(15) 0.1832(4) 0.91967(11) 0.0319(6) Uani 1 1 d . . .
H26A H 0.8784 0.2817 0.9354 0.038 Uiso 1 1 calc R . .
H26B H 0.9160 0.1195 0.9489 0.038 Uiso 1 1 calc R . .
C27 C 0.95180(16) 0.2203(4) 0.88103(13) 0.0363(7) Uani 1 1 d . . .
H27A H 0.9546 0.1341 0.8554 0.044 Uiso 1 1 calc R . .
H27B H 0.9378 0.3148 0.8608 0.044 Uiso 1 1 calc R . .
C28 C 1.02607(17) 0.2455(4) 0.90891(14) 0.0400(7) Uani 1 1 d . . .
H28A H 1.0219 0.3223 0.9377 0.048 Uiso 1 1 calc R . .
H28B H 1.0582 0.2897 0.8831 0.048 Uiso 1 1 calc R . .
C29 C 1.06001(16) 0.0980(4) 0.93244(12) 0.0397(7) Uani 1 1 d . . .
H29A H 1.1031 0.1273 0.9549 0.048 Uiso 1 1 calc R . .
H29B H 1.0258 0.0496 0.9559 0.048 Uiso 1 1 calc R . .
C30 C 1.08162(18) -0.0225(4) 0.89231(13) 0.0438(8) Uani 1 1 d . . .
H30A H 1.0439 -0.0280 0.8632 0.053 Uiso 1 1 calc R . .
H30B H 1.1262 0.0122 0.8768 0.053 Uiso 1 1 calc R . .
C31 C 1.09354(18) -0.1843(4) 0.91526(15) 0.0496(9) Uani 1 1 d . . .
H31A H 1.1283 -0.1772 0.9463 0.060 Uiso 1 1 calc R . .
H31B H 1.1153 -0.2497 0.8883 0.060 Uiso 1 1 calc R . .
C32 C 1.02632(19) -0.2641(4) 0.93247(14) 0.0445(8) Uani 1 1 d . . .
H32A H 1.0027 -0.1954 0.9575 0.053 Uiso 1 1 calc R . .
H32B H 1.0404 -0.3601 0.9518 0.053 Uiso 1 1 calc R . .
C33 C 0.97250(18) -0.3056(4) 0.88715(14) 0.0429(8) Uani 1 1 d . . .
H33A H 0.9724 -0.2220 0.8603 0.051 Uiso 1 1 calc R . .
H33B H 0.9887 -0.4016 0.8701 0.051 Uiso 1 1 calc R . .
C34 C 0.89616(18) -0.3295(4) 0.90327(14) 0.0445(8) Uani 1 1 d . . .
H34A H 0.8968 -0.4045 0.9330 0.053 Uiso 1 1 calc R . .
H34B H 0.8676 -0.3755 0.8730 0.053 Uiso 1 1 calc R . .
C35 C 0.85945(17) -0.1812(4) 0.92027(12) 0.0384(7) Uani 1 1 d . . .
H35A H 0.8144 -0.2096 0.9365 0.046 Uiso 1 1 calc R . .
H35B H 0.8907 -0.1298 0.9480 0.046 Uiso 1 1 calc R . .
C36 C 0.84200(16) -0.0652(3) 0.87597(11) 0.0321(6) Uani 1 1 d . . .
H36A H 0.7994 -0.1018 0.8544 0.039 Uiso 1 1 calc R . .
H36B H 0.8826 -0.0608 0.8526 0.039 Uiso 1 1 calc R . .
C8 C 0.30602(19) 0.3570(5) 0.89665(16) 0.0574(10) Uani 1 1 d . . .
C9 C 0.2262(2) 0.3950(6) 0.8883(2) 0.0679(12) Uani 1 1 d . A .
F1A F 0.1946(9) 0.351(2) 0.9363(8) 0.065(4) Uani 0.43(4) 1 d P A 1
F2A F 0.1888(13) 0.327(3) 0.8517(12) 0.060(4) Uani 0.43(4) 1 d P A 1
F3A F 0.2083(12) 0.545(3) 0.8757(12) 0.112(7) Uani 0.43(4) 1 d P A 1
O2A O 0.3330(5) 0.355(5) 0.8537(5) 0.074(7) Uani 0.43(4) 1 d P A 1
F1B F 0.1890(7) 0.415(3) 0.9263(8) 0.104(6) Uani 0.57(4) 1 d P A 2
F2B F 0.2001(11) 0.285(2) 0.8531(10) 0.060(3) Uani 0.57(4) 1 d P A 2
F3B F 0.2234(12) 0.527(3) 0.8655(12) 0.172(9) Uani 0.57(4) 1 d P A 2
O2B O 0.3368(5) 0.266(2) 0.8649(5) 0.059(3) Uani 0.57(4) 1 d P A 2

loop_
_atom_site_aniso_label
_atom_site_aniso_U_11
_atom_site_aniso_U_22
_atom_site_aniso_U_33
_atom_site_aniso_U_23
_atom_site_aniso_U_13
_atom_site_aniso_U_12
Ru1 0.02388(13) 0.03139(13) 0.02337(12) 0.00514(9) 0.00846(8) 0.00211(10)
Cl1 0.0313(4) 0.0445(4) 0.0347(4) -0.0083(3) 0.0119(3) -0.0022(3)
Cl2 0.0406(4) 0.0368(4) 0.0407(4) 0.0029(3) 0.0070(3) -0.0077(3)
O1 0.0315(11) 0.0476(12) 0.0267(10) 0.0131(9) 0.0096(9) 0.0016(10)
N1 0.0272(13) 0.0373(14) 0.0433(15) -0.0067(12) 0.0152(11) -0.0019(11)
N2 0.0281(13) 0.0376(13) 0.0235(12) 0.0043(10) 0.0074(10) 0.0029(10)
N3 0.0222(12) 0.0392(13) 0.0201(11) -0.0009(10) 0.0047(9) 0.0012(10)
C1 0.0288(15) 0.0392(16) 0.0294(15) 0.0108(12) 0.0115(12) 0.0037(13)
C2 0.0305(15) 0.0283(14) 0.0310(15) 0.0031(12) 0.0140(12) -0.0005(12)
C3 0.0303(15) 0.0288(14) 0.0336(15) 0.0033(12) 0.0121(12) -0.0001(12)
C4 0.0250(15) 0.0288(15) 0.0419(17) -0.0074(13) 0.0138(13) -0.0020(12)
C5 0.0355(17) 0.0394(17) 0.0368(17) -0.0054(13) 0.0223(14) -0.0078(14)
C6 0.0394(18) 0.0373(16) 0.0312(15) 0.0027(13) 0.0141(13) -0.0069(14)
C7 0.0298(15) 0.0282(15) 0.0308(15) 0.0013(11) 0.0100(12) -0.0006(12)
C10 0.0446(18) 0.0354(16) 0.0264(15) 0.0103(12) 0.0039(13) 0.0009(14)
C11 0.045(2) 0.051(2) 0.0385(18) 0.0122(15) -0.0003(15) 0.0045(16)
C12 0.073(3) 0.047(2) 0.0341(18) -0.0018(15) -0.0030(17) 0.0043(19)
C13 0.0275(15) 0.0435(17) 0.0214(13) 0.0065(12) 0.0072(11) 0.0040(13)
C14 0.0401(18) 0.054(2) 0.0259(15) 0.0033(14) 0.0015(13) 0.0066(15)
C15 0.0385(19) 0.075(3) 0.0360(18) -0.0008(17) -0.0056(15) 0.0043(18)
C16 0.0407(19) 0.069(2) 0.0291(16) 0.0078(16) 0.0081(14) 0.0186(17)
C17 0.048(2) 0.0455(19) 0.0306(16) 0.0140(14) 0.0147(14) 0.0129(16)
C18 0.0361(17) 0.0408(17) 0.0264(15) 0.0130(13) 0.0135(12) 0.0017(13)
C19 0.058(2) 0.058(2) 0.050(2) -0.0098(18) -0.0197(18) 0.0031(19)
C20 0.060(3) 0.100(3) 0.058(3) -0.005(2) -0.006(2) 0.040(3)
C21 0.049(2) 0.0367(18) 0.050(2) 0.0066(15) 0.0116(16) -0.0048(15)
C22 0.0227(13) 0.0320(15) 0.0230(13) -0.0019(11) 0.0051(10) -0.0005(11)
C23 0.0358(17) 0.0528(19) 0.0209(14) 0.0027(13) 0.0102(12) 0.0020(14)
C24 0.0266(15) 0.0537(18) 0.0225(14) -0.0034(13) 0.0092(11) 0.0012(14)
C25 0.0235(14) 0.0357(15) 0.0230(13) 0.0007(11) 0.0031(11) 0.0025(12)
C26 0.0287(15) 0.0379(16) 0.0290(15) -0.0058(12) 0.0008(12) 0.0034(13)
C27 0.0303(16) 0.0389(17) 0.0398(17) 0.0022(14) 0.0026(13) -0.0048(13)
C28 0.0300(16) 0.0454(19) 0.0446(18) -0.0025(14) 0.0016(14) -0.0060(14)
C29 0.0273(16) 0.052(2) 0.0396(17) -0.0062(15) -0.0021(13) -0.0007(14)
C30 0.0298(17) 0.055(2) 0.0471(19) -0.0048(16) 0.0075(14) -0.0012(15)
C31 0.0304(18) 0.060(2) 0.058(2) -0.0073(18) -0.0025(16) 0.0108(16)
C32 0.0399(19) 0.0458(19) 0.0468(19) 0.0042(15) -0.0063(15) 0.0063(15)
C33 0.0414(19) 0.0398(18) 0.0473(19) -0.0071(15) 0.0007(15) 0.0064(15)
C34 0.044(2) 0.0341(17) 0.054(2) -0.0010(15) -0.0056(16) -0.0007(15)
C35 0.0363(17) 0.0410(17) 0.0383(17) 0.0035(14) 0.0045(14) 0.0006(14)
C36 0.0270(15) 0.0379(16) 0.0316(15) -0.0031(12) 0.0027(12) -0.0013(13)
C8 0.0287(18) 0.085(3) 0.059(2) -0.014(2) 0.0100(17) -0.0095(19)
C9 0.036(2) 0.074(3) 0.092(3) -0.015(3) -0.010(2) -0.007(2)
F1A 0.022(5) 0.100(8) 0.075(5) -0.007(6) 0.016(4) -0.010(5)
F2A 0.025(5) 0.082(12) 0.072(6) -0.036(8) -0.004(4) 0.013(6)
F3A 0.055(8) 0.076(8) 0.204(15) -0.051(10) 0.009(10) 0.014(6)
O2A 0.029(4) 0.151(19) 0.044(5) -0.019(7) 0.005(3) 0.012(6)
F1B 0.032(3) 0.183(16) 0.095(9) -0.071(10) -0.005(4) 0.023(7)
F2B 0.032(7) 0.065(7) 0.083(4) -0.025(5) -0.004(5) 0.000(4)
F3B 0.069(9) 0.084(9) 0.35(3) 0.034(12) -0.088(12) -0.005(6)
O2B 0.048(3) 0.081(7) 0.049(4) -0.013(4) 0.002(3) 0.009(4)

loop_
_atom_type_symbol
_atom_type_description
_atom_type_scat_dispersion_real
_atom_type_scat_dispersion_imag
_atom_type_scat_source
C C 0.0033 0.0016 'International Tables Vol C Tables 4.2.6.8 and 6.1.1.4'
H H 0.0000 0.0000 'International Tables Vol C Tables 4.2.6.8 and 6.1.1.4'
N N 0.0061 0.0033 'International Tables Vol C Tables 4.2.6.8 and 6.1.1.4'
O O 0.0106 0.0060 'International Tables Vol C Tables 4.2.6.8 and 6.1.1.4'
F F 0.0171 0.0103 'International Tables Vol C Tables 4.2.6.8 and 6.1.1.4'
Cl Cl 0.1484 0.1585 'International Tables Vol C Tables 4.2.6.8 and 6.1.1.4'
Ru Ru -1.2594 0.8363 'International Tables Vol C Tables 4.2.6.8 and 6.1.1.4'

loop_
_geom_angle_atom_site_label_1
_geom_angle_atom_site_label_2
_geom_angle_atom_site_label_3
_geom_angle
C1 Ru1 C22 101.21(12)
C1 Ru1 O1 78.87(10)
C22 Ru1 O1 178.04(10)
C1 Ru1 Cl2 99.29(10)
C22 Ru1 Cl2 88.51(8)
O1 Ru1 Cl2 89.55(6)
C1 Ru1 Cl1 105.58(10)
C22 Ru1 Cl1 91.34(8)
O1 Ru1 Cl1 90.52(6)
Cl2 Ru1 Cl1 154.66(3)
C7 O1 C10 119.6(2)
C7 O1 Ru1 109.34(16)
C10 O1 Ru1 130.11(17)
C8 N1 C4 123.6(3)
C8 N1 H1A 118.2
C4 N1 H1A 118.2
C22 N2 C23 110.7(2)
C22 N2 C13 126.3(2)
C23 N2 C13 123.0(2)
C22 N3 C24 110.9(2)
C22 N3 C25 124.3(2)
C24 N3 C25 124.7(2)
C2 C1 Ru1 119.2(2)
C2 C1 H1 120.4
Ru1 C1 H1 120.4
C3 C2 C7 120.1(2)
C3 C2 C1 121.7(3)
C7 C2 C1 118.1(3)
C2 C3 C4 119.4(3)
C2 C3 H3 120.3
C4 C3 H3 120.3
C3 C4 C5 119.8(3)
C3 C4 N1 120.8(3)
C5 C4 N1 119.4(2)
C4 C5 C6 121.7(3)
C4 C5 H5 119.2
C6 C5 H5 119.2
C7 C6 C5 118.5(3)
C7 C6 H6 120.8
C5 C6 H6 120.8
O1 C7 C6 126.3(3)
O1 C7 C2 113.1(2)
C6 C7 C2 120.6(3)
O1 C10 C12 109.8(3)
O1 C10 C11 106.4(2)
C12 C10 C11 112.2(3)
O1 C10 H10 109.5
C12 C10 H10 109.5
C11 C10 H10 109.5
C10 C11 H11A 109.5
C10 C11 H11B 109.5
H11A C11 H11B 109.5
C10 C11 H11C 109.5
H11A C11 H11C 109.5
H11B C11 H11C 109.5
C10 C12 H12A 109.5
C10 C12 H12B 109.5
H12A C12 H12B 109.5
C10 C12 H12C 109.5
H12A C12 H12C 109.5
H12B C12 H12C 109.5
C14 C13 C18 123.1(3)
C14 C13 N2 119.2(3)
C18 C13 N2 117.8(3)
C13 C14 C15 117.2(3)
C13 C14 C19 121.1(3)
C15 C14 C19 121.7(3)
C16 C15 C14 121.7(3)
C16 C15 H15 119.1
C14 C15 H15 119.1
C17 C16 C15 119.4(3)
C17 C16 C20 120.2(4)
C15 C16 C20 120.5(4)
C16 C17 C18 121.5(3)
C16 C17 H17 119.2
C18 C17 H17 119.2
C13 C18 C17 117.1(3)
C13 C18 C21 120.7(3)
C17 C18 C21 122.1(3)
C14 C19 H19A 109.5
C14 C19 H19B 109.5
H19A C19 H19B 109.5
C14 C19 H19C 109.5
H19A C19 H19C 109.5
H19B C19 H19C 109.5
C16 C20 H20A 109.5
C16 C20 H20B 109.5
H20A C20 H20B 109.5
C16 C20 H20C 109.5
H20A C20 H20C 109.5
H20B C20 H20C 109.5
C18 C21 H21A 109.5
C18 C21 H21B 109.5
H21A C21 H21B 109.5
C18 C21 H21C 109.5
H21A C21 H21C 109.5
H21B C21 H21C 109.5
N2 C22 N3 104.2(2)
N2 C22 Ru1 134.3(2)
N3 C22 Ru1 121.44(19)
C24 C23 N2 107.6(2)
C24 C23 H23 126.2
N2 C23 H23 126.2
C23 C24 N3 106.7(2)
C23 C24 H24 126.7
N3 C24 H24 126.7
N3 C25 C36 110.8(2)
N3 C25 C26 111.7(2)
C36 C25 C26 114.3(2)
N3 C25 H25 106.5
C36 C25 H25 106.5
C26 C25 H25 106.5
C27 C26 C25 116.3(2)
C27 C26 H26A 108.2
C25 C26 H26A 108.2
C27 C26 H26B 108.2
C25 C26 H26B 108.2
H26A C26 H26B 107.4
C28 C27 C26 113.1(3)
C28 C27 H27A 109.0
C26 C27 H27A 109.0
C28 C27 H27B 109.0
C26 C27 H27B 109.0
H27A C27 H27B 107.8
C27 C28 C29 113.9(3)
C27 C28 H28A 108.8
C29 C28 H28A 108.8
C27 C28 H28B 108.8
C29 C28 H28B 108.8
H28A C28 H28B 107.7
C30 C29 C28 115.6(3)
C30 C29 H29A 108.4
C28 C29 H29A 108.4
C30 C29 H29B 108.4
C28 C29 H29B 108.4
H29A C29 H29B 107.4
C31 C30 C29 114.4(3)
C31 C30 H30A 108.7
C29 C30 H30A 108.7
C31 C30 H30B 108.7
C29 C30 H30B 108.7
H30A C30 H30B 107.6
C30 C31 C32 114.8(3)
C30 C31 H31A 108.6
C32 C31 H31A 108.6
C30 C31 H31B 108.6
C32 C31 H31B 108.6
H31A C31 H31B 107.6
C31 C32 C33 114.5(3)
C31 C32 H32A 108.6
C33 C32 H32A 108.6
C31 C32 H32B 108.6
C33 C32 H32B 108.6
H32A C32 H32B 107.6
C34 C33 C32 114.9(3)
C34 C33 H33A 108.5
C32 C33 H33A 108.5
C34 C33 H33B 108.5
C32 C33 H33B 108.5
H33A C33 H33B 107.5
C33 C34 C35 114.0(3)
C33 C34 H34A 108.8
C35 C34 H34A 108.8
C33 C34 H34B 108.8
C35 C34 H34B 108.8
H34A C34 H34B 107.7
C36 C35 C34 115.2(3)
C36 C35 H35A 108.5
C34 C35 H35A 108.5
C36 C35 H35B 108.5
C34 C35 H35B 108.5
H35A C35 H35B 107.5
C35 C36 C25 113.3(2)
C35 C36 H36A 108.9
C25 C36 H36A 108.9
C35 C36 H36B 108.9
C25 C36 H36B 108.9
H36A C36 H36B 107.7
O2B C8 O2A 38.0(11)
O2B C8 N1 121.1(7)
O2A C8 N1 130.1(6)
O2B C8 C9 121.0(5)
O2A C8 C9 109.4(8)
N1 C8 C9 115.4(3)
F1B C9 F1A 25.1(12)
F1B C9 F3A 84.7(17)
F1A C9 F3A 109.8(15)
F1B C9 F2A 108.6(15)
F1A C9 F2A 104.8(17)
F3A C9 F2A 98.8(18)
F1B C9 F3B 102.6(11)
F1A C9 F3B 127.6(13)
F3A C9 F3B 18(2)
F2A C9 F3B 94.6(16)
F1B C9 F2B 113.9(16)
F1A C9 F2B 102.4(13)
F3A C9 F2B 115.7(15)
F2A C9 F2B 17.7(13)
F3B C9 F2B 109.0(14)
F1B C9 C8 120.9(9)
F1A C9 C8 106.0(8)
F3A C9 C8 117.2(11)
F2A C9 C8 119.4(10)
F3B C9 C8 105.4(11)
F2B C9 C8 104.4(9)

loop_
_geom_bond_atom_site_label_1
_geom_bond_atom_site_label_2
_geom_bond_distance
Ru1 C1 1.811(3)
Ru1 C22 1.976(3)
Ru1 O1 2.2781(18)
Ru1 Cl2 2.3205(8)
Ru1 Cl1 2.3383(8)
O1 C7 1.370(4)
O1 C10 1.471(3)
N1 C8 1.303(4)
N1 C4 1.419(4)
N1 H1A 0.8800
N2 C22 1.366(3)
N2 C23 1.385(3)
N2 C13 1.433(4)
N3 C22 1.369(3)
N3 C24 1.390(3)
N3 C25 1.464(3)
C1 C2 1.450(4)
C1 H1 0.9500
C2 C3 1.395(4)
C2 C7 1.401(4)
C3 C4 1.386(4)
C3 H3 0.9500
C4 C5 1.387(4)
C5 C6 1.390(5)
C5 H5 0.9500
C6 C7 1.386(4)
C6 H6 0.9500
C10 C12 1.501(4)
C10 C11 1.510(4)
C10 H10 1.0000
C11 H11A 0.9800
C11 H11B 0.9800
C11 H11C 0.9800
C12 H12A 0.9800
C12 H12B 0.9800
C12 H12C 0.9800
C13 C14 1.382(4)
C13 C18 1.393(4)
C14 C15 1.394(5)
C14 C19 1.505(5)
C15 C16 1.378(5)
C15 H15 0.9500
C16 C17 1.374(5)
C16 C20 1.525(5)
C17 C18 1.396(4)
C17 H17 0.9500
C18 C21 1.502(5)
C19 H19A 0.9800
C19 H19B 0.9800
C19 H19C 0.9800
C20 H20A 0.9800
C20 H20B 0.9800
C20 H20C 0.9800
C21 H21A 0.9800
C21 H21B 0.9800
C21 H21C 0.9800
C23 C24 1.341(4)
C23 H23 0.9500
C24 H24 0.9500
C25 C36 1.531(4)
C25 C26 1.536(4)
C25 H25 1.0000
C26 C27 1.532(4)
C26 H26A 0.9900
C26 H26B 0.9900
C27 C28 1.536(4)
C27 H27A 0.9900
C27 H27B 0.9900
C28 C29 1.528(4)
C28 H28A 0.9900
C28 H28B 0.9900
C29 C30 1.523(4)
C29 H29A 0.9900
C29 H29B 0.9900
C30 C31 1.524(5)
C30 H30A 0.9900
C30 H30B 0.9900
C31 C32 1.520(5)
C31 H31A 0.9900
C31 H31B 0.9900
C32 C33 1.522(5)
C32 H32A 0.9900
C32 H32B 0.9900
C33 C34 1.523(5)
C33 H33A 0.9900
C33 H33B 0.9900
C34 C35 1.527(5)
C34 H34A 0.9900
C34 H34B 0.9900
C35 C36 1.522(4)
C35 H35A 0.9900
C35 H35B 0.9900
C36 H36A 0.9900
C36 H36B 0.9900
C8 O2B 1.281(10)
C8 O2A 1.223(12)
C8 C9 1.533(5)
C9 F1B 1.229(16)
C9 F1A 1.429(18)
C9 F3A 1.37(3)
C9 F2A 1.27(3)
C9 F3B 1.27(2)
C9 F2B 1.37(2)

loop_
_geom_torsion_atom_site_label_1
_geom_torsion_atom_site_label_2
_geom_torsion_atom_site_label_3
_geom_torsion_atom_site_label_4
_geom_torsion
C1 Ru1 O1 C7 10.02(19)
Cl2 Ru1 O1 C7 -89.53(17)
Cl1 Ru1 O1 C7 115.81(17)
C1 Ru1 O1 C10 178.5(3)
Cl2 Ru1 O1 C10 78.9(2)
Cl1 Ru1 O1 C10 -75.8(2)
C22 Ru1 C1 C2 168.3(2)
O1 Ru1 C1 C2 -9.7(2)
Cl2 Ru1 C1 C2 78.0(2)
Cl1 Ru1 C1 C2 -97.1(2)
Ru1 C1 C2 C3 -167.4(2)
Ru1 C1 C2 C7 8.8(4)
C7 C2 C3 C4 -0.1(4)
C1 C2 C3 C4 176.0(3)
C2 C3 C4 C5 1.6(4)
C2 C3 C4 N1 -175.4(3)
C8 N1 C4 C3 44.1(5)
C8 N1 C4 C5 -132.8(3)
C3 C4 C5 C6 -1.9(4)
N1 C4 C5 C6 175.1(3)
C4 C5 C6 C7 0.7(5)
C10 O1 C7 C6 0.6(4)
Ru1 O1 C7 C6 170.5(2)
C10 O1 C7 C2 -177.8(2)
Ru1 O1 C7 C2 -8.0(3)
C5 C6 C7 O1 -177.5(3)
C5 C6 C7 C2 0.8(4)
C3 C2 C7 O1 177.4(3)
C1 C2 C7 O1 1.2(4)
C3 C2 C7 C6 -1.1(4)
C1 C2 C7 C6 -177.4(3)
C7 O1 C10 C12 -75.3(4)
Ru1 O1 C10 C12 117.2(3)
C7 O1 C10 C11 163.1(3)
Ru1 O1 C10 C11 -4.4(4)
C22 N2 C13 C14 -95.7(3)
C23 N2 C13 C14 83.2(4)
C22 N2 C13 C18 82.8(4)
C23 N2 C13 C18 -98.3(3)
C18 C13 C14 C15 -0.6(4)
N2 C13 C14 C15 177.8(3)
C18 C13 C14 C19 -178.2(3)
N2 C13 C14 C19 0.3(4)
C13 C14 C15 C16 -0.3(5)
C19 C14 C15 C16 177.3(3)
C14 C15 C16 C17 1.0(5)
C14 C15 C16 C20 -179.2(3)
C15 C16 C17 C18 -1.0(5)
C20 C16 C17 C18 179.3(3)
C14 C13 C18 C17 0.6(4)
N2 C13 C18 C17 -177.8(2)
C14 C13 C18 C21 178.3(3)
N2 C13 C18 C21 -0.1(4)
C16 C17 C18 C13 0.2(4)
C16 C17 C18 C21 -177.5(3)
C23 N2 C22 N3 -0.2(3)
C13 N2 C22 N3 178.9(3)
C23 N2 C22 Ru1 -176.5(2)
C13 N2 C22 Ru1 2.5(5)
C24 N3 C22 N2 -0.4(3)
C25 N3 C22 N2 -177.9(2)
C24 N3 C22 Ru1 176.5(2)
C25 N3 C22 Ru1 -0.9(4)
C1 Ru1 C22 N2 -1.6(3)
Cl2 Ru1 C22 N2 97.6(3)
Cl1 Ru1 C22 N2 -107.8(3)
C1 Ru1 C22 N3 -177.5(2)
Cl2 Ru1 C22 N3 -78.3(2)
Cl1 Ru1 C22 N3 76.4(2)
C22 N2 C23 C24 0.7(4)
C13 N2 C23 C24 -178.4(3)
N2 C23 C24 N3 -0.9(4)
C22 N3 C24 C23 0.9(4)
C25 N3 C24 C23 178.3(3)
C22 N3 C25 C36 121.4(3)
C24 N3 C25 C36 -55.8(4)
C22 N3 C25 C26 -110.0(3)
C24 N3 C25 C26 72.9(3)
N3 C25 C26 C27 -62.2(3)
C36 C25 C26 C27 64.6(3)
C25 C26 C27 C28 -157.7(3)
C26 C27 C28 C29 70.1(4)
C27 C28 C29 C30 68.1(4)
C28 C29 C30 C31 -162.2(3)
C29 C30 C31 C32 68.0(4)
C30 C31 C32 C33 67.3(4)
C31 C32 C33 C34 -158.7(3)
C32 C33 C34 C35 69.5(4)
C33 C34 C35 C36 69.1(4)
C34 C35 C36 C25 -162.1(3)
N3 C25 C36 C35 -161.1(2)
C26 C25 C36 C35 71.6(3)
C4 N1 C8 O2B 11.6(10)
C4 N1 C8 O2A -34(3)
C4 N1 C8 C9 174.0(3)
O2B C8 C9 F1B 145.3(11)
O2A C8 C9 F1B -174.4(11)
N1 C8 C9 F1B -17.1(17)
O2B C8 C9 F1A 123.2(11)
O2A C8 C9 F1A 163.4(17)
N1 C8 C9 F1A -39.2(9)
O2B C8 C9 F3A -113.9(16)
O2A C8 C9 F3A -74(2)
N1 C8 C9 F3A 83.7(14)
O2B C8 C9 F2A 5.3(18)
O2A C8 C9 F2A 46(2)
N1 C8 C9 F2A -157.1(18)
O2B C8 C9 F3B -99.3(12)
O2A C8 C9 F3B -59.0(14)
N1 C8 C9 F3B 98.3(15)
O2B C8 C9 F2B 15.5(15)
O2A C8 C9 F2B 56(2)
N1 C8 C9 F2B -146.9(11)
